data_9005633
loop_
_publ_author_name
'Hybler, J.'
'Ondrus, P.'
'CiSarova, I.'
'Petricek, V.'
'Veselovsky, F.'

_publ_section_title
;
 Crystal structure of lindackerite, (Cu,Co,Ni)Cu4(AsO4)2(AsO3OH)2*9H2O
 from Jachymov, Czech Republic
 Sample: #MZKJ
;
_journal_name_full 'European Journal of Mineralogy'
_journal_page_first 1035
_journal_page_last 1042
_journal_paper_doi 10.1127/0935-1221/2003/0015-1035
_journal_volume 15
_journal_year 2003
_chemical_compound_source 'Jachymov, Czech Republic'
_chemical_formula_sum 'As4 Co0.27 Cu4.52 H18 Ni0.15 O24.86'
_chemical_name_mineral Lindackerite
_space_group_IT_number 2
_symmetry_space_group_name_Hall '-P 1'
_symmetry_space_group_name_H-M 'P -1'
_cell_angle_alpha 85.44
_cell_angle_beta 79.38
_cell_angle_gamma 84.65
_cell_formula_units_Z 1
_cell_length_a 6.440
_cell_length_b 8.065
_cell_length_c 10.411
_cell_volume 528.081
_database_code_amcsd 0007023
_exptl_crystal_density_diffrn 3.231
_cod_original_formula_sum 'As4 Cu4.52 Co.27 Ni.15 O24.86 H18'
_cod_database_code 9005633

loop_
_space_group_symop_operation_xyz
x,y,z
-x,-y,-z

loop_
_atom_site_aniso_label
_atom_site_aniso_U_11
_atom_site_aniso_U_22
_atom_site_aniso_U_33
_atom_site_aniso_U_12
_atom_site_aniso_U_13
_atom_site_aniso_U_23
As1 0.01350 0.00920 0.01650 -0.00480 -0.00300 0.00300
As2 0.01160 0.00850 0.01130 -0.00580 -0.00120 0.00280
Cu1 0.01280 0.01230 0.02640 -0.00480 -0.00390 -0.00330
Cu2 0.01360 0.01320 0.01580 -0.00700 -0.00250 0.00310
CoM 0.02000 0.01700 0.01100 -0.00990 -0.00040 0.00530
NiM 0.02000 0.01700 0.01100 -0.00990 -0.00040 0.00530
CuM 0.02000 0.01700 0.01100 -0.00990 -0.00040 0.00530
O11 0.04600 0.01800 0.02200 -0.01500 0.01000 0.00400
O12 0.01300 0.01100 0.02300 -0.00200 -0.00400 0.00100
O13 0.01700 0.01200 0.02700 -0.00900 -0.01000 0.00700
O-H14 0.02600 0.01400 0.01900 -0.00700 -0.00500 -0.00100
O21 0.02600 0.02200 0.00900 -0.01300 -0.00100 -0.00200
O22 0.01000 0.01400 0.01500 -0.00500 -0.00100 0.00300
O23 0.01100 0.01500 0.02500 -0.00500 -0.00700 0.00600
O24 0.02200 0.00900 0.01700 -0.00900 0.00000 0.00600
Wat1 0.10000 0.03000 0.02000 -0.03000 -0.01000 0.01000
Wat2 0.08000 0.03200 0.02000 0.00600 -0.03200 -0.00400
Wat31 0.04000 0.03000 0.02400 -0.01200 -0.00300 -0.00200
Wat32 0.05000 0.04000 0.03000 -0.01000 -0.00500 0.00900
Wat33 0.05000 0.03000 0.02000 0.00000 0.00800 -0.00800
Wat34 0.06000 0.08000 0.04000 -0.01000 -0.01000 0.02000
Wat4 0.02400 0.01900 0.01800 -0.01300 -0.00200 0.00300

loop_
_atom_site_label
_atom_site_fract_x
_atom_site_fract_y
_atom_site_fract_z
_atom_site_occupancy
_atom_site_U_iso_or_equiv
_atom_site_type_symbol
_atom_site_attached_hydrogens
As1 -0.07640 0.38290 0.36450 1.00000 0.01310 As 0
As2 0.42360 -0.01100 0.33210 1.00000 0.01050 As 0
Cu1 0.39240 0.36540 0.44240 1.00000 0.01680 Cu 0
Cu2 0.90040 -0.07520 0.40040 1.00000 0.01400 Cu 0
CoM 0.50000 0.00000 0.00000 0.27000 0.01620 Co 0
NiM 0.50000 0.00000 0.00000 0.15000 0.01620 Ni 0
CuM 0.50000 0.00000 0.00000 0.52000 0.01620 Cu 0
O11 0.01500 0.51970 0.24310 1.00000 0.03000 O 0
O12 -0.32000 0.43880 0.44820 1.00000 0.01600 O 0
O13 0.09200 0.33130 0.46690 1.00000 0.01800 O 0
O-H14 -0.11100 0.20710 0.28760 1.00000 0.01900 O 1
O21 0.39800 -0.07630 0.18820 1.00000 0.01900 O 0
O22 0.18700 -0.03510 0.43350 1.00000 0.01300 O 0
O23 0.61400 -0.12650 0.39370 1.00000 0.01700 O 0
O24 0.47900 0.19490 0.31380 1.00000 0.01600 O 0
Wat1 -0.06600 0.37900 0.02000 0.41000 0.05000 O 2
Wat2 0.46000 0.54300 0.19900 1.00000 0.07800 O 2
Wat31 0.39900 -0.21700 -0.04000 0.49000 0.03000 O 2
Wat32 0.22900 -0.06300 -0.05600 0.54000 0.04100 O 2
Wat33 0.37500 0.25200 0.03900 0.42000 0.03300 O 2
Wat34 0.16600 0.15000 0.01100 0.57000 0.06400 O 2
Wat4 0.00000 -0.15920 0.22890 1.00000 0.02000 O 2

loop_
_cod_changelog_entry_id
_cod_changelog_entry_author
_cod_changelog_entry_date
_cod_changelog_entry_text
1
;cod-tools version 3.8.0
Id: cif_guess_AMCSD_atom_types 9581 2023-05-17 12:35:41Z saulius
;
2023-05-18T11:39:34+03:00
;Derived atom types and hydrogen counts
from atom names that follow the AMCSD naming convention
(Wat == water, O-H == hydroxyl).
;
2
;cod-tools version 3.10.1
Id: cif_fix_AMCSD_aniso_labels 10200 2024-08-01 14:09:44Z saulius
;
2024-08-02T12:21:00+03:00
;Changed the following '_atom_site_aniso_label' values:
'OH14' -> 'O-H14'
;

loop_
_cod_related_entry_id
_cod_related_entry_database
_cod_related_entry_code
1 AMCSD 0007023
